data_7113552
loop_
_publ_author_name
'Zhang, Wei'
'Kraft, Stefan'
'Moore, Jeffrey S.'

_publ_section_title
;
 A reductive recycle strategy for the facile synthesis of molybdenum(VI)
 alkylidyne catalysts for alkyne metathesis
;
_journal_coden_ASTM CHCOFS
_journal_issue 7
_journal_name_full
;
 Chemical Communications (Cambridge, United Kingdom)
;
_journal_page_first 832
_journal_page_last 833
_journal_paper_doi 10.1039/b212405j
_journal_year 2003
_chemical_formula_moiety 'C39 H59 Mo N3'
_chemical_formula_sum 'C39 H59 Mo N3'
_chemical_formula_weight 665.83
_space_group_IT_number 14
_symmetry_cell_setting monoclinic
_symmetry_space_group_name_Hall '-P 2ybc'
_symmetry_space_group_name_H-M 'P 1 21/c 1'
_atom_sites_solution_hydrogens geom
_atom_sites_solution_primary direct
_atom_sites_solution_secondary difmap
_audit_creation_method SHELXL-97
_audit_update_record
; 
2002-10-22   text and data added, srw & wz 
;
_cell_angle_alpha 90.00
_cell_angle_beta 104.075(9)
_cell_angle_gamma 90.00
_cell_formula_units_Z 4
_cell_length_a 19.144(10)
_cell_length_b 10.513(6)
_cell_length_c 19.324(11)
_cell_measurement_reflns_used 1015
_cell_measurement_temperature 193(2)
_cell_measurement_theta_max 28.0
_cell_measurement_theta_min 2.9
_cell_volume 3772(4)
_computing_cell_refinement 'SAINT V6 (Bruker, 2001)'
_computing_data_collection 'SMART V5 (Bruker, 2001)'
_computing_data_reduction 'SAINT V6 (Bruker, 2001)'
_computing_molecular_graphics 'SHELXTL V6 (Bruker, 2001)'
_computing_publication_material 'CIFTAB (Sheldrick, 2001)'
_computing_structure_refinement 'SHELXTL V6 (Bruker, 2001)'
_computing_structure_solution 'SHELXTL V6 (Bruker, 2001)'
_diffrn_ambient_temperature 193(2)
_diffrn_measured_fraction_theta_full 0.999
_diffrn_measured_fraction_theta_max 0.999
_diffrn_measurement_device 'Siemens Platform/CCD'
_diffrn_measurement_method 'profile data from \w scans'
_diffrn_radiation_monochromator graphite
_diffrn_radiation_source 'normal-focus sealed tube'
_diffrn_radiation_type MoK\a
_diffrn_radiation_wavelength 0.71073
_diffrn_radiation_wavelength_id p91tas
_diffrn_reflns_av_R_equivalents 0.0446
_diffrn_reflns_av_sigmaI/netI 0.0307
_diffrn_reflns_limit_h_max 23
_diffrn_reflns_limit_h_min -23
_diffrn_reflns_limit_k_max 12
_diffrn_reflns_limit_k_min -12
_diffrn_reflns_limit_l_max 23
_diffrn_reflns_limit_l_min -23
_diffrn_reflns_number 39471
_diffrn_reflns_theta_full 25.36
_diffrn_reflns_theta_max 25.36
_diffrn_reflns_theta_min 2.17
_diffrn_standards_decay_% 1.6
_diffrn_standards_interval_time 458
_diffrn_standards_number 381
_exptl_absorpt_coefficient_mu 0.376
_exptl_absorpt_correction_T_max 0.9809
_exptl_absorpt_correction_T_min 0.7692
_exptl_absorpt_correction_type integration
_exptl_absorpt_process_details '(Bruker, 2001)'
_exptl_crystal_colour yellow
_exptl_crystal_density_diffrn 1.172
_exptl_crystal_density_meas ?
_exptl_crystal_description platy
_exptl_crystal_F_000 1424
_exptl_crystal_id p91tas
_exptl_crystal_preparation
; 
The data crystal was mounted using oil (Parantone-N, Exxon) to a 
0.4 mm cryo-loop (Hampton Research) with the (1 1 -1) scattering planes 
roughly normal to the spindle axis. 
;
_exptl_crystal_size_max 0.59
_exptl_crystal_size_mid 0.38
_exptl_crystal_size_min 0.05
_refine_diff_density_max 0.459
_refine_diff_density_min -0.298
_refine_diff_density_rms 0.051
_refine_ls_extinction_method none
_refine_ls_goodness_of_fit_ref 1.037
_refine_ls_hydrogen_treatment noref
_refine_ls_matrix_type full
_refine_ls_number_parameters 404
_refine_ls_number_reflns 6919
_refine_ls_number_restraints 0
_refine_ls_restrained_S_all 1.037
_refine_ls_R_factor_all 0.0453
_refine_ls_R_factor_gt 0.0327
_refine_ls_shift/su_max 0.032
_refine_ls_shift/su_mean 0.000
_refine_ls_structure_factor_coef Fsqd
_refine_ls_weighting_details 'calc w=1/[\s^2^(Fo^2^)+(0.0392P)^2^+2.3444P] where P=(Fo^2^+2Fc^2^)/3'
_refine_ls_weighting_scheme calc
_refine_ls_wR_factor_gt 0.0792
_refine_ls_wR_factor_ref 0.0844
_reflns_number_gt 5701
_reflns_number_total 6919
_reflns_threshold_expression >2sigma(I)
_cod_duplicate_entry 7104041
_cod_data_source_file b212405j.txt
_cod_data_source_block p91tas
_cod_depositor_comments
;
The following automatic conversions were performed:

'_symmetry_cell_setting' value 'Monoclinic' changed to 'monoclinic'
according to
/usr/data/users/saulius/automatic-downloads/retrospective/RSC/lib/dictionaries/cif_core.dic
dictionary named 'cif_core.dic' version 2.4.2 from 2011-04-26.

Automatic conversion script
Id: cif_fix_values 2281 2013-09-26 08:29:07Z andrius 

The following automatic conversions were performed:

'_exptl_crystal_density_meas' value 'not measured' was changed to '?'
- the value is perceived as not measured.

Automatic conversion script
Id: cif_fix_values 3008 2015-01-20 13:52:24Z robertas 
;
_cod_original_sg_symbol_Hall '-P 2ybc '
_cod_original_sg_symbol_H-M 'P 21/c '
_cod_database_code 7113552

loop_
_symmetry_equiv_pos_as_xyz
'x, y, z'
'-x, y+1/2, -z+1/2'
'-x, -y, -z'
'x, -y-1/2, z-1/2'

loop_
_atom_site_label
_atom_site_type_symbol
_atom_site_fract_x
_atom_site_fract_y
_atom_site_fract_z
_atom_site_U_iso_or_equiv
_atom_site_adp_type
_atom_site_occupancy
_atom_site_symmetry_multiplicity
_atom_site_calc_flag
_atom_site_refinement_flags
C1 C 0.22758(13) 1.1323(2) 0.33110(12) 0.0345(5) Uani 1 1 d .
C2 C 0.20252(14) 1.2123(2) 0.27299(13) 0.0381(6) Uani 1 1 d .
H2 H 0.2341 1.2376 0.2444 0.046 Uiso 1 1 calc R
C3 C 0.13122(15) 1.2560(3) 0.25617(14) 0.0457(6) Uani 1 1 d .
C4 C 0.08577(14) 1.2180(3) 0.29796(14) 0.0462(7) Uani 1 1 d .
H4 H 0.0375 1.2479 0.2869 0.055 Uiso 1 1 calc R
C5 C 0.10915(14) 1.1365(3) 0.35610(14) 0.0421(6) Uani 1 1 d .
C6 C 0.18018(13) 1.0956(2) 0.37218(13) 0.0370(6) Uani 1 1 d .
H6 H 0.1970 1.0414 0.4121 0.044 Uiso 1 1 calc R
C7 C 0.10475(18) 1.3420(3) 0.19261(17) 0.0663(9) Uani 1 1 d .
H7A H 0.0881 1.2903 0.1496 0.080 Uiso 1 1 calc R
H7B H 0.1441 1.3974 0.1868 0.080 Uiso 1 1 calc R
H7C H 0.0648 1.3942 0.2002 0.080 Uiso 1 1 calc R
C8 C 0.05766(15) 1.0909(3) 0.39907(17) 0.0549(8) Uani 1 1 d .
H8A H 0.0120 1.1372 0.3841 0.066 Uiso 1 1 calc R
H8B H 0.0787 1.1064 0.4499 0.066 Uiso 1 1 calc R
H8C H 0.0489 0.9996 0.3911 0.066 Uiso 1 1 calc R
C9 C 0.35289(14) 1.1503(3) 0.40796(13) 0.0432(6) Uani 1 1 d .
C10 C 0.35625(16) 1.0785(3) 0.47734(14) 0.0592(8) Uani 1 1 d .
H10A H 0.3087 1.0797 0.4879 0.071 Uiso 1 1 calc R
H10B H 0.3914 1.1194 0.5164 0.071 Uiso 1 1 calc R
H10C H 0.3708 0.9903 0.4723 0.071 Uiso 1 1 calc R
C11 C 0.42700(15) 1.1515(3) 0.39199(15) 0.0543(8) Uani 1 1 d .
H11A H 0.4426 1.0639 0.3871 0.065 Uiso 1 1 calc R
H11B H 0.4615 1.1935 0.4311 0.065 Uiso 1 1 calc R
H11C H 0.4245 1.1978 0.3475 0.065 Uiso 1 1 calc R
C12 C 0.33029(18) 1.2871(3) 0.41650(18) 0.0690(9) Uani 1 1 d .
H12A H 0.3272 1.3336 0.3719 0.083 Uiso 1 1 calc R
H12B H 0.3660 1.3280 0.4551 0.083 Uiso 1 1 calc R
H12C H 0.2832 1.2879 0.4280 0.083 Uiso 1 1 calc R
C13 C 0.30716(13) 1.0459(2) 0.16495(12) 0.0337(5) Uani 1 1 d .
C14 C 0.33603(13) 1.1680(2) 0.17816(13) 0.0372(6) Uani 1 1 d .
H14 H 0.3790 1.1800 0.2144 0.045 Uiso 1 1 calc R
C15 C 0.30318(14) 1.2725(3) 0.13937(13) 0.0417(6) Uani 1 1 d .
C16 C 0.24144(15) 1.2515(3) 0.08484(14) 0.0454(6) Uani 1 1 d .
H16 H 0.2189 1.3217 0.0573 0.054 Uiso 1 1 calc R
C17 C 0.21219(14) 1.1311(3) 0.06985(14) 0.0450(6) Uani 1 1 d .
C18 C 0.24484(13) 1.0284(3) 0.11093(12) 0.0367(5) Uani 1 1 d .
H18 H 0.2244 0.9459 0.1020 0.044 Uiso 1 1 calc R
C19 C 0.33239(18) 1.4048(3) 0.15770(16) 0.0546(8) Uani 1 1 d .
H19A H 0.3070 1.4647 0.1214 0.066 Uiso 1 1 calc R
H19B H 0.3839 1.4061 0.1593 0.066 Uiso 1 1 calc R
H19C H 0.3252 1.4295 0.2044 0.066 Uiso 1 1 calc R
C20 C 0.14619(17) 1.1111(3) 0.00983(17) 0.0644(9) Uani 1 1 d .
H20A H 0.1327 1.0210 0.0074 0.077 Uiso 1 1 calc R
H20B H 0.1566 1.1370 -0.0354 0.077 Uiso 1 1 calc R
H20C H 0.1064 1.1624 0.0184 0.077 Uiso 1 1 calc R
C21 C 0.40128(13) 0.8764(3) 0.18153(14) 0.0404(6) Uani 1 1 d .
C22 C 0.47277(15) 0.9343(3) 0.22210(19) 0.0666(9) Uani 1 1 d .
H22A H 0.4729 1.0256 0.2120 0.080 Uiso 1 1 calc R
H22B H 0.5125 0.8932 0.2068 0.080 Uiso 1 1 calc R
H22C H 0.4788 0.9211 0.2734 0.080 Uiso 1 1 calc R
C23 C 0.40035(18) 0.7355(3) 0.19583(19) 0.0659(9) Uani 1 1 d .
H23A H 0.4053 0.7212 0.2469 0.079 Uiso 1 1 calc R
H23B H 0.4404 0.6946 0.1811 0.079 Uiso 1 1 calc R
H23C H 0.3547 0.6992 0.1688 0.079 Uiso 1 1 calc R
C24 C 0.39329(18) 0.8981(4) 0.10204(16) 0.0665(9) Uani 1 1 d .
H24A H 0.3491 0.8570 0.0750 0.080 Uiso 1 1 calc R
H24B H 0.4348 0.8616 0.0879 0.080 Uiso 1 1 calc R
H24C H 0.3908 0.9896 0.0921 0.080 Uiso 1 1 calc R
C25 C 0.17657(12) 0.8114(2) 0.22529(13) 0.0341(5) Uani 1 1 d .
C26 C 0.18130(14) 0.7257(2) 0.17135(14) 0.0401(6) Uani 1 1 d .
H26 H 0.2183 0.6634 0.1802 0.048 Uiso 1 1 calc R
C27 C 0.13272(15) 0.7302(3) 0.10497(14) 0.0450(6) Uani 1 1 d .
C28 C 0.08000(14) 0.8235(3) 0.09280(14) 0.0466(7) Uani 1 1 d .
H28 H 0.0468 0.8273 0.0475 0.056 Uiso 1 1 calc R
C29 C 0.07420(14) 0.9111(3) 0.14453(15) 0.0443(6) Uani 1 1 d .
C30 C 0.12281(12) 0.9033(2) 0.21181(13) 0.0355(5) Uani 1 1 d .
H30 H 0.1189 0.9613 0.2484 0.043 Uiso 1 1 calc R
C31 C 0.1367(2) 0.6347(3) 0.04786(16) 0.0663(9) Uani 1 1 d .
H31A H 0.1871 0.6115 0.0518 0.080 Uiso 1 1 calc R
H31B H 0.1163 0.6720 0.0008 0.080 Uiso 1 1 calc R
H31C H 0.1092 0.5586 0.0539 0.080 Uiso 1 1 calc R
C32 C 0.01527(16) 1.0093(3) 0.13173(17) 0.0653(9) Uani 1 1 d .
H32A H 0.0088 1.0448 0.0837 0.078 Uiso 1 1 calc R
H32B H 0.0284 1.0776 0.1671 0.078 Uiso 1 1 calc R
H32C H -0.0298 0.9696 0.1361 0.078 Uiso 1 1 calc R
C33 C 0.21326(15) 0.7025(3) 0.34272(15) 0.0478(7) Uani 1 1 d .
C34 C 0.25206(16) 0.7348(3) 0.41913(14) 0.0558(8) Uani 1 1 d .
H34A H 0.3040 0.7387 0.4232 0.067 Uiso 1 1 calc R
H34B H 0.2419 0.6691 0.4513 0.067 Uiso 1 1 calc R
H34C H 0.2352 0.8174 0.4321 0.067 Uiso 1 1 calc R
C35 C 0.13306(18) 0.6985(5) 0.3398(2) 0.1019(17) Uani 1 1 d .
H35A H 0.1161 0.7846 0.3465 0.122 Uiso 1 1 calc R
H35B H 0.1248 0.6429 0.3777 0.122 Uiso 1 1 calc R
H35C H 0.1067 0.6657 0.2933 0.122 Uiso 1 1 calc R
C36 C 0.2399(3) 0.5755(3) 0.3233(2) 0.0967(15) Uani 1 1 d .
H36A H 0.2125 0.5507 0.2755 0.116 Uiso 1 1 calc R
H36B H 0.2333 0.5112 0.3580 0.116 Uiso 1 1 calc R
H36C H 0.2911 0.5819 0.3239 0.116 Uiso 1 1 calc R
C37 C 0.38046(13) 0.8509(3) 0.35361(13) 0.0410(6) Uani 1 1 d .
C38 C 0.44443(17) 0.7935(4) 0.40496(19) 0.0754(11) Uani 1 1 d .
H38A H 0.4883 0.8249 0.3919 0.091 Uiso 1 1 calc R
H38B H 0.4455 0.8273 0.4530 0.091 Uiso 1 1 calc R
C39 C 0.4497(2) 0.6556(4) 0.4105(2) 0.1089(17) Uani 1 1 d .
H39A H 0.4095 0.6225 0.4283 0.131 Uiso 1 1 calc R
H39B H 0.4953 0.6321 0.4435 0.131 Uiso 1 1 calc R
H39C H 0.4478 0.6193 0.3633 0.131 Uiso 1 1 calc R
Mo1 Mo 0.307833(10) 0.923955(19) 0.295974(10) 0.02804(7) Uani 1 1 d .
N1 N 0.30107(10) 1.08572(19) 0.34691(10) 0.0328(4) Uani 1 1 d .
N2 N 0.34085(10) 0.93801(19) 0.20658(10) 0.0327(4) Uani 1 1 d .
N3 N 0.22734(10) 0.80579(18) 0.29458(10) 0.0320(4) Uani 1 1 d .

loop_
_atom_site_aniso_label
_atom_site_aniso_U_11
_atom_site_aniso_U_22
_atom_site_aniso_U_33
_atom_site_aniso_U_23
_atom_site_aniso_U_13
_atom_site_aniso_U_12
C1 0.0349(13) 0.0317(13) 0.0347(13) -0.0088(10) 0.0044(10) -0.0014(10)
C2 0.0425(14) 0.0336(13) 0.0366(13) 0.0005(11) 0.0065(11) -0.0003(11)
C3 0.0497(16) 0.0369(15) 0.0452(15) -0.0007(12) 0.0017(12) 0.0075(12)
C4 0.0387(15) 0.0429(15) 0.0535(16) -0.0078(13) 0.0045(12) 0.0112(12)
C5 0.0406(15) 0.0392(15) 0.0469(15) -0.0089(12) 0.0116(12) 0.0037(12)
C6 0.0385(14) 0.0364(14) 0.0353(13) -0.0039(11) 0.0074(11) 0.0037(11)
C7 0.068(2) 0.056(2) 0.066(2) 0.0151(16) 0.0001(17) 0.0143(17)
C8 0.0421(16) 0.062(2) 0.0647(19) -0.0033(15) 0.0208(14) 0.0067(14)
C9 0.0375(14) 0.0506(17) 0.0367(13) -0.0072(12) -0.0001(11) -0.0084(12)
C10 0.0479(17) 0.092(2) 0.0343(14) -0.0042(15) 0.0024(12) -0.0115(17)
C11 0.0387(15) 0.074(2) 0.0471(16) -0.0070(15) 0.0041(12) -0.0197(15)
C12 0.068(2) 0.060(2) 0.069(2) -0.0283(17) -0.0024(17) -0.0114(17)
C13 0.0330(13) 0.0381(14) 0.0310(12) 0.0030(10) 0.0099(10) 0.0002(10)
C14 0.0350(13) 0.0423(15) 0.0334(13) -0.0005(11) 0.0066(10) -0.0066(11)
C15 0.0501(16) 0.0387(15) 0.0377(13) 0.0024(11) 0.0137(12) -0.0057(12)
C16 0.0492(16) 0.0451(16) 0.0411(14) 0.0128(12) 0.0093(12) 0.0014(13)
C17 0.0388(15) 0.0521(17) 0.0402(14) 0.0104(13) 0.0023(11) -0.0058(13)
C18 0.0353(13) 0.0381(13) 0.0349(13) 0.0032(11) 0.0052(10) -0.0048(11)
C19 0.073(2) 0.0399(17) 0.0493(16) 0.0022(13) 0.0117(15) -0.0088(14)
C20 0.0521(18) 0.067(2) 0.0594(19) 0.0215(16) -0.0152(15) -0.0112(16)
C21 0.0310(13) 0.0485(15) 0.0431(14) -0.0013(12) 0.0116(11) 0.0039(11)
C22 0.0328(15) 0.083(2) 0.085(2) -0.0146(19) 0.0176(15) 0.0014(16)
C23 0.071(2) 0.0501(19) 0.087(2) -0.0033(17) 0.0395(19) 0.0141(16)
C24 0.062(2) 0.091(3) 0.0529(18) -0.0019(17) 0.0259(16) 0.0214(18)
C25 0.0300(12) 0.0321(13) 0.0392(13) -0.0001(11) 0.0063(10) -0.0069(10)
C26 0.0396(14) 0.0347(14) 0.0471(15) -0.0020(12) 0.0125(11) -0.0028(11)
C27 0.0504(16) 0.0427(16) 0.0436(15) -0.0082(12) 0.0147(12) -0.0130(13)
C28 0.0403(15) 0.0521(17) 0.0409(14) 0.0010(13) -0.0027(12) -0.0144(13)
C29 0.0331(14) 0.0449(16) 0.0495(15) -0.0021(13) -0.0004(11) -0.0038(12)
C30 0.0291(12) 0.0340(14) 0.0398(13) -0.0032(11) 0.0017(10) -0.0004(10)
C31 0.087(2) 0.065(2) 0.0488(17) -0.0183(16) 0.0203(17) -0.0121(19)
C32 0.0477(18) 0.071(2) 0.0625(19) -0.0035(17) -0.0158(15) 0.0174(16)
C33 0.0476(16) 0.0413(16) 0.0506(16) 0.0136(13) 0.0047(13) -0.0074(12)
C34 0.0571(18) 0.066(2) 0.0459(16) 0.0173(15) 0.0146(14) -0.0012(15)
C35 0.054(2) 0.149(4) 0.093(3) 0.070(3) 0.0002(19) -0.038(2)
C36 0.176(5) 0.0326(18) 0.073(2) 0.0130(17) 0.013(3) 0.002(2)
C37 0.0311(13) 0.0489(16) 0.0408(14) 0.0063(12) 0.0045(11) 0.0037(12)
C38 0.0457(18) 0.089(3) 0.077(2) 0.024(2) -0.0132(16) 0.0167(18)
C39 0.107(3) 0.110(4) 0.094(3) 0.011(3) -0.008(3) 0.073(3)
Mo1 0.02184(11) 0.03216(12) 0.02817(11) 0.00251(9) 0.00232(7) 0.00203(9)
N1 0.0285(10) 0.0363(11) 0.0307(10) -0.0028(9) 0.0018(8) -0.0020(9)
N2 0.0265(10) 0.0384(12) 0.0326(10) 0.0004(9) 0.0059(8) 0.0026(9)
N3 0.0296(10) 0.0287(11) 0.0355(10) 0.0048(8) 0.0038(8) 0.0021(8)

loop_
_atom_type_symbol
_atom_type_description
_atom_type_scat_dispersion_real
_atom_type_scat_dispersion_imag
_atom_type_scat_source
C C 0.0033 0.0016 'International Tables Vol C Tables 4.2.6.8 and 6.1.1.4'
H H 0.0000 0.0000 'International Tables Vol C Tables 4.2.6.8 and 6.1.1.4'
N N 0.0061 0.0033 'International Tables Vol C Tables 4.2.6.8 and 6.1.1.4'
Mo Mo -1.6832 0.6857 'International Tables Vol C Tables 4.2.6.8 and 6.1.1.4'

loop_
_geom_angle_atom_site_label_1
_geom_angle_atom_site_label_2
_geom_angle_atom_site_label_3
_geom_angle
C2 C1 C6 118.8(2)
C2 C1 N1 120.0(2)
C6 C1 N1 121.2(2)
C1 C2 C3 120.7(2)
C1 C2 H2 119.7
C3 C2 H2 119.7
C4 C3 C2 119.1(2)
C4 C3 C7 120.9(3)
C2 C3 C7 120.0(3)
C3 C4 C5 121.5(2)
C3 C4 H4 119.2
C5 C4 H4 119.2
C6 C5 C4 118.3(2)
C6 C5 C8 120.9(2)
C4 C5 C8 120.8(2)
C5 C6 C1 121.6(2)
C5 C6 H6 119.2
C1 C6 H6 119.2
C3 C7 H7A 109.5
C3 C7 H7B 109.5
H7A C7 H7B 109.5
C3 C7 H7C 109.5
H7A C7 H7C 109.5
H7B C7 H7C 109.5
C5 C8 H8A 109.5
C5 C8 H8B 109.5
H8A C8 H8B 109.5
C5 C8 H8C 109.5
H8A C8 H8C 109.5
H8B C8 H8C 109.5
N1 C9 C12 111.1(2)
N1 C9 C11 108.3(2)
C12 C9 C11 108.5(3)
N1 C9 C10 110.1(2)
C12 C9 C10 108.9(3)
C11 C9 C10 109.9(2)
C9 C10 H10A 109.5
C9 C10 H10B 109.5
H10A C10 H10B 109.5
C9 C10 H10C 109.5
H10A C10 H10C 109.5
H10B C10 H10C 109.5
C9 C11 H11A 109.5
C9 C11 H11B 109.5
H11A C11 H11B 109.5
C9 C11 H11C 109.5
H11A C11 H11C 109.5
H11B C11 H11C 109.5
C9 C12 H12A 109.5
C9 C12 H12B 109.5
H12A C12 H12B 109.5
C9 C12 H12C 109.5
H12A C12 H12C 109.5
H12B C12 H12C 109.5
C18 C13 C14 119.1(2)
C18 C13 N2 119.8(2)
C14 C13 N2 121.0(2)
C15 C14 C13 121.3(2)
C15 C14 H14 119.3
C13 C14 H14 119.3
C14 C15 C16 118.1(2)
C14 C15 C19 120.5(2)
C16 C15 C19 121.3(2)
C17 C16 C15 121.8(2)
C17 C16 H16 119.1
C15 C16 H16 119.1
C16 C17 C18 119.1(2)
C16 C17 C20 120.6(3)
C18 C17 C20 120.4(3)
C13 C18 C17 120.5(2)
C13 C18 H18 119.7
C17 C18 H18 119.7
C15 C19 H19A 109.5
C15 C19 H19B 109.5
H19A C19 H19B 109.5
C15 C19 H19C 109.5
H19A C19 H19C 109.5
H19B C19 H19C 109.5
C17 C20 H20A 109.5
C17 C20 H20B 109.5
H20A C20 H20B 109.5
C17 C20 H20C 109.5
H20A C20 H20C 109.5
H20B C20 H20C 109.5
N2 C21 C23 108.6(2)
N2 C21 C24 111.3(2)
C23 C21 C24 109.2(3)
N2 C21 C22 109.0(2)
C23 C21 C22 110.3(3)
C24 C21 C22 108.4(3)
C21 C22 H22A 109.5
C21 C22 H22B 109.5
H22A C22 H22B 109.5
C21 C22 H22C 109.5
H22A C22 H22C 109.5
H22B C22 H22C 109.5
C21 C23 H23A 109.5
C21 C23 H23B 109.5
H23A C23 H23B 109.5
C21 C23 H23C 109.5
H23A C23 H23C 109.5
H23B C23 H23C 109.5
C21 C24 H24A 109.5
C21 C24 H24B 109.5
H24A C24 H24B 109.5
C21 C24 H24C 109.5
H24A C24 H24C 109.5
H24B C24 H24C 109.5
C30 C25 C26 119.2(2)
C30 C25 N3 120.0(2)
C26 C25 N3 120.8(2)
C27 C26 C25 121.1(2)
C27 C26 H26 119.5
C25 C26 H26 119.5
C28 C27 C26 118.5(2)
C28 C27 C31 120.8(3)
C26 C27 C31 120.8(3)
C29 C28 C27 122.1(2)
C29 C28 H28 118.9
C27 C28 H28 118.9
C28 C29 C30 118.5(2)
C28 C29 C32 121.8(2)
C30 C29 C32 119.6(2)
C25 C30 C29 120.5(2)
C25 C30 H30 119.7
C29 C30 H30 119.7
C27 C31 H31A 109.5
C27 C31 H31B 109.5
H31A C31 H31B 109.5
C27 C31 H31C 109.5
H31A C31 H31C 109.5
H31B C31 H31C 109.5
C29 C32 H32A 109.5
C29 C32 H32B 109.5
H32A C32 H32B 109.5
C29 C32 H32C 109.5
H32A C32 H32C 109.5
H32B C32 H32C 109.5
N3 C33 C36 111.4(3)
N3 C33 C34 108.8(2)
C36 C33 C34 108.9(3)
N3 C33 C35 109.2(2)
C36 C33 C35 111.4(3)
C34 C33 C35 107.0(3)
C33 C34 H34A 109.5
C33 C34 H34B 109.5
H34A C34 H34B 109.5
C33 C34 H34C 109.5
H34A C34 H34C 109.5
H34B C34 H34C 109.5
C33 C35 H35A 109.5
C33 C35 H35B 109.5
H35A C35 H35B 109.5
C33 C35 H35C 109.5
H35A C35 H35C 109.5
H35B C35 H35C 109.5
C33 C36 H36A 109.5
C33 C36 H36B 109.5
H36A C36 H36B 109.5
C33 C36 H36C 109.5
H36A C36 H36C 109.5
H36B C36 H36C 109.5
C38 C37 Mo1 177.4(3)
C39 C38 C37 118.6(3)
C39 C38 H38A 107.7
C37 C38 H38A 107.7
C39 C38 H38B 107.7
C37 C38 H38B 107.7
H38A C38 H38B 107.1
C38 C39 H39A 109.5
C38 C39 H39B 109.5
H39A C39 H39B 109.5
C38 C39 H39C 109.5
H39A C39 H39C 109.5
H39B C39 H39C 109.5
C37 Mo1 N3 103.38(11)
C37 Mo1 N2 102.51(11)
N3 Mo1 N2 116.60(8)
C37 Mo1 N1 101.50(11)
N3 Mo1 N1 113.64(8)
N2 Mo1 N1 116.17(8)
C1 N1 C9 115.67(19)
C1 N1 Mo1 111.22(14)
C9 N1 Mo1 131.67(16)
C13 N2 C21 115.59(19)
C13 N2 Mo1 110.42(14)
C21 N2 Mo1 132.88(15)
C25 N3 C33 114.92(19)
C25 N3 Mo1 109.41(14)
C33 N3 Mo1 134.91(16)

loop_
_geom_bond_atom_site_label_1
_geom_bond_atom_site_label_2
_geom_bond_distance
C1 C2 1.392(3)
C1 C6 1.397(3)
C1 N1 1.450(3)
C2 C3 1.401(4)
C2 H2 0.9500
C3 C4 1.382(4)
C3 C7 1.510(4)
C4 C5 1.397(4)
C4 H4 0.9500
C5 C6 1.387(4)
C5 C8 1.513(4)
C6 H6 0.9500
C7 H7A 0.9800
C7 H7B 0.9800
C7 H7C 0.9800
C8 H8A 0.9800
C8 H8B 0.9800
C8 H8C 0.9800
C9 N1 1.506(3)
C9 C12 1.523(4)
C9 C11 1.523(4)
C9 C10 1.526(4)
C10 H10A 0.9800
C10 H10B 0.9800
C10 H10C 0.9800
C11 H11A 0.9800
C11 H11B 0.9800
C11 H11C 0.9800
C12 H12A 0.9800
C12 H12B 0.9800
C12 H12C 0.9800
C13 C18 1.393(3)
C13 C14 1.397(3)
C13 N2 1.448(3)
C14 C15 1.391(4)
C14 H14 0.9500
C15 C16 1.396(4)
C15 C19 1.509(4)
C16 C17 1.386(4)
C16 H16 0.9500
C17 C18 1.394(4)
C17 C20 1.508(4)
C18 H18 0.9500
C19 H19A 0.9800
C19 H19B 0.9800
C19 H19C 0.9800
C20 H20A 0.9800
C20 H20B 0.9800
C20 H20C 0.9800
C21 N2 1.505(3)
C21 C23 1.507(4)
C21 C24 1.523(4)
C21 C22 1.528(4)
C22 H22A 0.9800
C22 H22B 0.9800
C22 H22C 0.9800
C23 H23A 0.9800
C23 H23B 0.9800
C23 H23C 0.9800
C24 H24A 0.9800
C24 H24B 0.9800
C24 H24C 0.9800
C25 C30 1.389(3)
C25 C26 1.397(4)
C25 N3 1.452(3)
C26 C27 1.390(4)
C26 H26 0.9500
C27 C28 1.385(4)
C27 C31 1.507(4)
C28 C29 1.384(4)
C28 H28 0.9500
C29 C30 1.405(3)
C29 C32 1.505(4)
C30 H30 0.9500
C31 H31A 0.9800
C31 H31B 0.9800
C31 H31C 0.9800
C32 H32A 0.9800
C32 H32B 0.9800
C32 H32C 0.9800
C33 N3 1.497(3)
C33 C36 1.508(5)
C33 C34 1.521(4)
C33 C35 1.523(4)
C34 H34A 0.9800
C34 H34B 0.9800
C34 H34C 0.9800
C35 H35A 0.9800
C35 H35B 0.9800
C35 H35C 0.9800
C36 H36A 0.9800
C36 H36B 0.9800
C36 H36C 0.9800
C37 C38 1.503(4)
C37 Mo1 1.735(2)
C38 C39 1.456(5)
C38 H38A 0.9900
C38 H38B 0.9900
C39 H39A 0.9800
C39 H39B 0.9800
C39 H39C 0.9800
Mo1 N3 1.974(2)
Mo1 N2 1.984(2)
Mo1 N1 1.985(2)

loop_
_geom_torsion_atom_site_label_1
_geom_torsion_atom_site_label_2
_geom_torsion_atom_site_label_3
_geom_torsion_atom_site_label_4
_geom_torsion
C6 C1 C2 C3 0.4(4)
N1 C1 C2 C3 178.6(2)
C1 C2 C3 C4 -0.3(4)
C1 C2 C3 C7 -179.6(3)
C2 C3 C4 C5 -0.5(4)
C7 C3 C4 C5 178.8(3)
C3 C4 C5 C6 1.2(4)
C3 C4 C5 C8 -177.1(3)
C4 C5 C6 C1 -1.1(4)
C8 C5 C6 C1 177.1(2)
C2 C1 C6 C5 0.3(4)
N1 C1 C6 C5 -177.9(2)
C18 C13 C14 C15 1.1(4)
N2 C13 C14 C15 -178.7(2)
C13 C14 C15 C16 -2.1(4)
C13 C14 C15 C19 175.9(2)
C14 C15 C16 C17 1.2(4)
C19 C15 C16 C17 -176.8(3)
C15 C16 C17 C18 0.8(4)
C15 C16 C17 C20 -179.0(3)
C14 C13 C18 C17 0.9(4)
N2 C13 C18 C17 -179.3(2)
C16 C17 C18 C13 -1.8(4)
C20 C17 C18 C13 177.9(3)
C30 C25 C26 C27 -0.7(4)
N3 C25 C26 C27 179.8(2)
C25 C26 C27 C28 1.2(4)
C25 C26 C27 C31 -178.0(3)
C26 C27 C28 C29 -0.3(4)
C31 C27 C28 C29 178.9(3)
C27 C28 C29 C30 -1.1(4)
C27 C28 C29 C32 -177.9(3)
C26 C25 C30 C29 -0.7(4)
N3 C25 C30 C29 178.8(2)
C28 C29 C30 C25 1.6(4)
C32 C29 C30 C25 178.5(3)
C2 C1 N1 C9 103.0(3)
C6 C1 N1 C9 -78.8(3)
C2 C1 N1 Mo1 -89.1(2)
C6 C1 N1 Mo1 89.1(2)
C12 C9 N1 C1 -28.5(3)
C11 C9 N1 C1 -147.5(2)
C10 C9 N1 C1 92.3(3)
C12 C9 N1 Mo1 166.7(2)
C11 C9 N1 Mo1 47.6(3)
C10 C9 N1 Mo1 -72.5(3)
C37 Mo1 N1 C1 -150.80(17)
N3 Mo1 N1 C1 -40.51(17)
N2 Mo1 N1 C1 98.93(16)
C37 Mo1 N1 C9 14.6(2)
N3 Mo1 N1 C9 124.9(2)
N2 Mo1 N1 C9 -95.7(2)
C18 C13 N2 C21 95.3(3)
C14 C13 N2 C21 -84.9(3)
C18 C13 N2 Mo1 -95.2(2)
C14 C13 N2 Mo1 84.7(2)
C23 C21 N2 C13 -146.1(2)
C24 C21 N2 C13 -25.8(3)
C22 C21 N2 C13 93.7(3)
C23 C21 N2 Mo1 47.3(3)
C24 C21 N2 Mo1 167.6(2)
C22 C21 N2 Mo1 -72.9(3)
C37 Mo1 N2 C13 -151.85(17)
N3 Mo1 N2 C13 96.05(16)
N1 Mo1 N2 C13 -42.18(17)
C37 Mo1 N2 C21 15.2(2)
N3 Mo1 N2 C21 -96.9(2)
N1 Mo1 N2 C21 124.9(2)
C30 C25 N3 C33 102.8(3)
C26 C25 N3 C33 -77.7(3)
C30 C25 N3 Mo1 -85.7(2)
C26 C25 N3 Mo1 93.8(2)
C36 C33 N3 C25 79.3(3)
C34 C33 N3 C25 -160.6(2)
C35 C33 N3 C25 -44.2(3)
C36 C33 N3 Mo1 -89.4(3)
C34 C33 N3 Mo1 30.7(3)
C35 C33 N3 Mo1 147.1(3)
C37 Mo1 N3 C25 -148.86(16)
N2 Mo1 N3 C25 -37.25(17)
N1 Mo1 N3 C25 102.00(16)
C37 Mo1 N3 C33 20.3(3)
N2 Mo1 N3 C33 131.9(2)
N1 Mo1 N3 C33 -88.9(2)
